data_4344049
loop_
_publ_author_name
'Medvedev, Alexander G.'
'Mikhaylov, Alexey A.'
'Churakov, Andrei V.'
'Vener, Mikhail V.'
'Tripol'skaya, Tatiana A.'
'Cohen, Shmuel'
'Lev, Ovadia'
'Prikhodchenko, Petr V.'

_publ_section_title
;
 Potassium, Cesium, and Ammonium Peroxogermanates with Inorganic
 Hexanuclear Peroxo Bridged Germanium Anion Isolated from Aqueous
 Solution.
;
_journal_issue 16
_journal_name_full 'Inorganic chemistry'
_journal_page_first 8058
_journal_page_last 8065
_journal_paper_doi 10.1021/acs.inorgchem.5b01293
_journal_volume 54
_journal_year 2015
_chemical_formula_moiety
;
Ge6 H6 O24, 8(H2 O), 1.80(H4 N), 4.20(Cs)
;
_chemical_formula_sum 'Cs4.2 Ge6 H29.2 N1.8 O32'
_chemical_formula_weight 1560.41
_chemical_name_systematic
; 
 ? 
;
_space_group_IT_number 2
_symmetry_cell_setting triclinic
_symmetry_space_group_name_Hall '-P 1'
_symmetry_space_group_name_H-M 'P -1'
_atom_sites_solution_hydrogens difmap
_atom_sites_solution_primary direct
_atom_sites_solution_secondary difmap
_audit_creation_method SHELXL-97
_cell_angle_alpha 90.2960(10)
_cell_angle_beta 97.1230(10)
_cell_angle_gamma 90.8290(10)
_cell_formula_units_Z 1
_cell_length_a 7.8960(8)
_cell_length_b 10.2383(11)
_cell_length_c 10.4517(11)
_cell_measurement_reflns_used 7514
_cell_measurement_temperature 183(2)
_cell_measurement_theta_max 30.618
_cell_measurement_theta_min 2.600
_cell_volume 838.30(15)
_computing_cell_refinement 'SAINT (Bruker, 2008)'
_computing_data_collection '<i>APEX2</i> (Bruker, 2008)'
_computing_data_reduction 'SAINT (Bruker, 2008)'
_computing_molecular_graphics 'SHELXTL (Sheldrick, 2008)'
_computing_publication_material 'SHELXTL (Sheldrick, 2008)'
_computing_structure_refinement 'SHELXTL (Sheldrick, 2008)'
_computing_structure_solution 'SHELXTL (Sheldrick, 2008)'
_diffrn_ambient_temperature 183(2)
_diffrn_measured_fraction_theta_full 0.996
_diffrn_measured_fraction_theta_max 0.996
_diffrn_measurement_device_type 'Bruker SMART APEX II'
_diffrn_measurement_method \w
_diffrn_radiation_monochromator graphite
_diffrn_radiation_source 'fine-focus sealed tube'
_diffrn_radiation_type MoK\a
_diffrn_radiation_wavelength 0.71073
_diffrn_reflns_av_R_equivalents 0.0162
_diffrn_reflns_av_sigmaI/netI 0.0213
_diffrn_reflns_limit_h_max 10
_diffrn_reflns_limit_h_min -10
_diffrn_reflns_limit_k_max 13
_diffrn_reflns_limit_k_min -13
_diffrn_reflns_limit_l_max 14
_diffrn_reflns_limit_l_min -14
_diffrn_reflns_number 9278
_diffrn_reflns_theta_full 29.00
_diffrn_reflns_theta_max 29.00
_diffrn_reflns_theta_min 2.60
_diffrn_standards_decay_% 0
_diffrn_standards_interval_time 0
_diffrn_standards_number 0
_exptl_absorpt_coefficient_mu 9.912
_exptl_absorpt_correction_T_max 0.5044
_exptl_absorpt_correction_T_min 0.1995
_exptl_absorpt_correction_type multi-scan
_exptl_absorpt_process_details 'SADABS (Bruker, 2008)'
_exptl_crystal_colour colourless
_exptl_crystal_density_diffrn 3.091
_exptl_crystal_density_method 'not measured'
_exptl_crystal_description prism
_exptl_crystal_F_000 721
_exptl_crystal_size_max 0.24
_exptl_crystal_size_mid 0.16
_exptl_crystal_size_min 0.08
_refine_diff_density_max 1.019
_refine_diff_density_min -1.063
_refine_diff_density_rms 0.116
_refine_ls_extinction_coef 0.00124(17)
_refine_ls_extinction_expression Fc^*^=kFc[1+0.001xFc^2^\l^3^/sin(2\q)]^-1/4^
_refine_ls_extinction_method SHELXL
_refine_ls_goodness_of_fit_ref 1.151
_refine_ls_hydrogen_treatment refall
_refine_ls_matrix_type full
_refine_ls_number_parameters 257
_refine_ls_number_reflns 4438
_refine_ls_number_restraints 15
_refine_ls_restrained_S_all 1.149
_refine_ls_R_factor_all 0.0202
_refine_ls_R_factor_gt 0.0189
_refine_ls_shift/su_max 0.002
_refine_ls_shift/su_mean 0.000
_refine_ls_structure_factor_coef Fsqd
_refine_ls_weighting_details 'calc w=1/[\s^2^(Fo^2^)+(0.0186P)^2^+0.8675P] where P=(Fo^2^+2Fc^2^)/3'
_refine_ls_weighting_scheme calc
_refine_ls_wR_factor_gt 0.0459
_refine_ls_wR_factor_ref 0.0464
_reflns_number_gt 4246
_reflns_number_total 4438
_reflns_threshold_expression I>2\s(I)
_cod_data_source_file ic5b01293_si_003.cif
_cod_data_source_block b
_cod_depositor_comments 'Adding full bibliography for 4344048--4344049.cif.'
_cod_original_formula_sum 'Cs4.20 Ge6 H29.20 N1.80 O32'
_cod_database_code 4344049

loop_
_symmetry_equiv_pos_as_xyz
'x, y, z'
'-x, -y, -z'

loop_
_atom_site_label
_atom_site_type_symbol
_atom_site_fract_x
_atom_site_fract_y
_atom_site_fract_z
_atom_site_U_iso_or_equiv
_atom_site_adp_type
_atom_site_occupancy
_atom_site_symmetry_multiplicity
_atom_site_calc_flag
_atom_site_refinement_flags
_atom_site_disorder_assembly
_atom_site_disorder_group
Cs1 Cs 0.44501(2) 0.672495(16) 0.362294(17) 0.01983(5) Uani 1 1 d . . .
Cs2 Cs 0.10613(2) 0.712485(17) -0.030505(16) 0.02103(5) Uani 1 1 d . . .
N1 N 0.30187(11) 0.91961(9) 0.60655(9) 0.0145(4) Uani 0.8994(15) 1 d P A 1
H51 H 0.398(4) 0.900(3) 0.625(3) 0.022 Uiso 0.8994(15) 1 d PD A 1
H52 H 0.299(4) 0.972(3) 0.533(3) 0.022 Uiso 0.8994(15) 1 d PD A 1
H53 H 0.233(4) 0.857(3) 0.579(3) 0.022 Uiso 0.8994(15) 1 d PD A 1
H54 H 0.259(4) 0.967(3) 0.660(3) 0.022 Uiso 0.8994(15) 1 d PD A 1
Cs3 Cs 0.30187(11) 0.91961(9) 0.60655(9) 0.0145(4) Uani 0.1006(15) 1 d P . 2
O1 O 0.4963(3) 0.8390(2) 0.1062(2) 0.0227(4) Uani 1 1 d . . .
H11 H 0.586(8) 0.851(6) 0.134(6) 0.08(2) Uiso 1 1 d . . .
H12 H 0.431(6) 0.902(4) 0.104(4) 0.036(11) Uiso 1 1 d . . .
O2 O 0.4960(3) 0.7286(2) -0.1377(3) 0.0289(5) Uani 1 1 d . . .
H21 H 0.497(6) 0.768(5) -0.078(5) 0.048(14) Uiso 1 1 d . . .
H22 H 0.556(6) 0.770(4) -0.180(4) 0.040(11) Uiso 1 1 d . . .
O3 O 0.7104(3) 0.4544(2) 0.2858(3) 0.0280(5) Uani 1 1 d . . .
H31 H 0.657(7) 0.398(5) 0.244(5) 0.062(16) Uiso 1 1 d . . .
H32 H 0.772(5) 0.422(4) 0.331(4) 0.031(11) Uiso 1 1 d . . .
O4 O 0.2416(4) 0.4725(2) 0.1226(2) 0.0333(5) Uani 1 1 d . . .
H41 H 0.230(7) 0.454(5) 0.194(5) 0.058(15) Uiso 1 1 d . . .
H42 H 0.333(6) 0.426(5) 0.103(5) 0.052(13) Uiso 1 1 d . . .
Ge1 Ge 0.85397(3) 0.74564(2) 0.58633(2) 0.00879(6) Uani 1 1 d . . .
Ge2 Ge 0.86105(3) 0.98527(2) 0.76209(2) 0.00833(6) Uani 1 1 d . . .
Ge3 Ge 1.05877(3) 1.22887(2) 0.69040(2) 0.00991(6) Uani 1 1 d . . .
O11 O 0.7851(2) 0.58453(18) 0.61982(19) 0.0166(4) Uani 1 1 d . . .
H1 H 0.837(5) 0.539(4) 0.592(4) 0.025(10) Uiso 1 1 d . . .
O12 O 0.9692(2) 0.84706(16) 0.70785(16) 0.0113(3) Uani 1 1 d . . .
O13 O 0.6438(2) 0.80315(16) 0.63734(16) 0.0119(3) Uani 1 1 d . . .
O14 O 0.6667(2) 0.94842(16) 0.64067(16) 0.0116(3) Uani 1 1 d . . .
O21 O 0.7437(2) 0.96257(18) 0.89515(17) 0.0144(3) Uani 1 1 d . . .
H2 H 0.802(5) 0.966(4) 0.961(4) 0.025(9) Uiso 1 1 d . . .
O22 O 0.8615(2) 1.14208(16) 0.68758(17) 0.0126(3) Uani 1 1 d . . .
O23 O 1.0589(2) 1.03777(17) 0.87541(16) 0.0128(3) Uani 1 1 d . . .
O24 O 1.1752(2) 1.08905(17) 0.78517(16) 0.0129(3) Uani 1 1 d . . .
O31 O 1.1124(3) 1.3429(2) 0.81783(18) 0.0218(4) Uani 1 1 d . . .
H3 H 1.154(6) 1.416(4) 0.792(4) 0.043(12) Uiso 1 1 d . . .
O32 O 1.2001(2) 1.19714(17) 0.57372(16) 0.0117(3) Uani 1 1 d . . .
O33 O 0.9542(2) 1.36345(17) 0.58448(17) 0.0138(3) Uani 1 1 d . . .
O34 O 0.9254(2) 1.30631(17) 0.45260(16) 0.0127(3) Uani 1 1 d . . .

loop_
_atom_site_aniso_label
_atom_site_aniso_U_11
_atom_site_aniso_U_22
_atom_site_aniso_U_33
_atom_site_aniso_U_23
_atom_site_aniso_U_13
_atom_site_aniso_U_12
Cs1 0.01329(8) 0.01633(8) 0.02898(9) -0.00010(6) -0.00061(6) -0.00154(6)
Cs2 0.02470(9) 0.02186(9) 0.01709(8) 0.00425(6) 0.00422(6) 0.00434(6)
N1 0.0107(6) 0.0134(6) 0.0199(6) 0.0012(3) 0.0038(3) 0.0007(3)
Cs3 0.0107(6) 0.0134(6) 0.0199(6) 0.0012(3) 0.0038(3) 0.0007(3)
O1 0.0164(9) 0.0225(10) 0.0285(11) -0.0033(8) 0.0008(8) -0.0003(8)
O2 0.0313(12) 0.0272(12) 0.0290(12) -0.0040(10) 0.0091(10) -0.0135(9)
O3 0.0274(11) 0.0177(10) 0.0351(12) 0.0045(9) -0.0106(10) -0.0023(9)
O4 0.0465(15) 0.0317(13) 0.0229(11) 0.0057(9) 0.0067(10) 0.0148(11)
Ge1 0.00949(11) 0.00742(11) 0.00962(11) 0.00021(8) 0.00192(8) -0.00042(8)
Ge2 0.00853(11) 0.00771(11) 0.00880(11) 0.00026(8) 0.00131(8) -0.00012(8)
Ge3 0.01117(11) 0.00882(11) 0.01005(11) -0.00083(8) 0.00284(9) -0.00170(9)
O11 0.0192(9) 0.0092(8) 0.0234(10) 0.0004(7) 0.0110(8) -0.0003(7)
O12 0.0095(7) 0.0102(8) 0.0134(8) -0.0021(6) -0.0015(6) 0.0016(6)
O13 0.0122(8) 0.0080(7) 0.0156(8) -0.0010(6) 0.0027(6) -0.0025(6)
O14 0.0127(8) 0.0075(7) 0.0142(8) -0.0005(6) -0.0001(6) 0.0017(6)
O21 0.0120(8) 0.0223(9) 0.0092(8) 0.0008(7) 0.0029(7) -0.0019(7)
O22 0.0102(7) 0.0094(8) 0.0183(8) 0.0037(6) 0.0018(6) -0.0011(6)
O23 0.0123(8) 0.0167(8) 0.0094(7) 0.0022(6) 0.0026(6) -0.0047(6)
O24 0.0094(7) 0.0178(9) 0.0121(8) 0.0040(6) 0.0033(6) -0.0019(6)
O31 0.0344(11) 0.0166(9) 0.0143(9) -0.0059(7) 0.0045(8) -0.0088(8)
O32 0.0121(8) 0.0131(8) 0.0104(7) 0.0012(6) 0.0032(6) 0.0012(6)
O33 0.0188(8) 0.0101(8) 0.0129(8) -0.0024(6) 0.0040(7) 0.0021(6)
O34 0.0141(8) 0.0127(8) 0.0117(8) -0.0025(6) 0.0024(6) 0.0020(6)

loop_
_atom_type_symbol
_atom_type_description
_atom_type_scat_dispersion_real
_atom_type_scat_dispersion_imag
_atom_type_scat_source
N N 0.0061 0.0033 'International Tables Vol C Tables 4.2.6.8 and 6.1.1.4'
H H 0.0000 0.0000 'International Tables Vol C Tables 4.2.6.8 and 6.1.1.4'
O O 0.0106 0.0060 'International Tables Vol C Tables 4.2.6.8 and 6.1.1.4'
Ge Ge 0.1547 1.8001 'International Tables Vol C Tables 4.2.6.8 and 6.1.1.4'
Cs Cs -0.3680 2.1192 'International Tables Vol C Tables 4.2.6.8 and 6.1.1.4'

loop_
_geom_angle_atom_site_label_1
_geom_angle_atom_site_label_2
_geom_angle_atom_site_label_3
_geom_angle
_geom_angle_site_symmetry_1
_geom_angle_site_symmetry_3
O32 Cs1 O22 116.47(4) 2_776 2_676
O32 Cs1 O11 146.82(5) 2_776 2_666
O22 Cs1 O11 94.69(5) 2_676 2_666
O32 Cs1 O1 75.81(5) 2_776 .
O22 Cs1 O1 72.87(5) 2_676 .
O11 Cs1 O1 127.50(5) 2_666 .
O32 Cs1 O3 75.39(5) 2_776 .
O22 Cs1 O3 155.40(6) 2_676 .
O11 Cs1 O3 80.56(5) 2_666 .
O1 Cs1 O3 90.80(6) . .
O32 Cs1 O33 150.52(4) 2_776 2_676
O22 Cs1 O33 48.94(4) 2_676 2_676
O11 Cs1 O33 49.06(5) 2_666 2_676
O1 Cs1 O33 114.36(5) . 2_676
O3 Cs1 O33 129.41(5) . 2_676
O32 Cs1 O13 48.47(4) 2_776 .
O22 Cs1 O13 100.05(4) 2_676 .
O11 Cs1 O13 118.29(5) 2_666 .
O1 Cs1 O13 114.11(5) . .
O3 Cs1 O13 103.45(5) . .
O33 Cs1 O13 104.45(4) 2_676 .
O32 Cs1 O4 136.93(6) 2_776 .
O22 Cs1 O4 87.63(5) 2_676 .
O11 Cs1 O4 49.47(6) 2_666 .
O1 Cs1 O4 78.66(6) . .
O3 Cs1 O4 70.86(6) . .
O33 Cs1 O4 72.25(6) 2_676 .
O13 Cs1 O4 166.51(5) . .
O32 Cs1 O11 52.35(4) 2_776 .
O22 Cs1 O11 140.30(5) 2_676 .
O11 Cs1 O11 96.57(4) 2_666 .
O1 Cs1 O11 125.81(5) . .
O3 Cs1 O11 64.27(5) . .
O33 Cs1 O11 118.59(4) 2_676 .
O13 Cs1 O11 41.80(4) . .
O4 Cs1 O11 127.66(5) . .
O32 Cs1 O34 127.80(4) 2_776 2_676
O22 Cs1 O34 52.76(4) 2_676 2_676
O11 Cs1 O34 62.20(4) 2_666 2_676
O1 Cs1 O34 125.57(5) . 2_676
O3 Cs1 O34 138.55(5) . 2_676
O33 Cs1 O34 23.52(4) 2_676 2_676
O13 Cs1 O34 80.94(4) . 2_676
O4 Cs1 O34 95.27(5) . 2_676
O11 Cs1 O34 100.76(4) . 2_676
O31 Cs2 O4 70.33(7) 2_676 .
O31 Cs2 O12 123.65(5) 2_676 1_454
O4 Cs2 O12 150.95(6) . 1_454
O31 Cs2 O4 65.73(6) 2_676 2_565
O4 Cs2 O4 85.64(7) . 2_565
O12 Cs2 O4 79.41(5) 1_454 2_565
O31 Cs2 O23 59.91(5) 2_676 2_676
O4 Cs2 O23 119.56(6) . 2_676
O12 Cs2 O23 88.04(4) 1_454 2_676
O4 Cs2 O23 101.88(5) 2_565 2_676
O31 Cs2 O2 150.27(6) 2_676 .
O4 Cs2 O2 86.03(7) . .
O12 Cs2 O2 85.67(5) 1_454 .
O4 Cs2 O2 131.88(6) 2_565 .
O23 Cs2 O2 123.17(5) 2_676 .
O31 Cs2 O1 108.75(5) 2_676 .
O4 Cs2 O1 80.84(7) . .
O12 Cs2 O1 112.97(5) 1_454 .
O4 Cs2 O1 166.47(6) 2_565 .
O23 Cs2 O1 84.57(5) 2_676 .
O2 Cs2 O1 47.81(6) . .
O31 Cs2 O23 109.33(5) 2_676 1_454
O4 Cs2 O23 159.76(6) . 1_454
O12 Cs2 O23 46.64(4) 1_454 1_454
O4 Cs2 O23 113.10(5) 2_565 1_454
O23 Cs2 O23 51.27(5) 2_676 1_454
O2 Cs2 O23 86.63(5) . 1_454
O1 Cs2 O23 80.26(5) . 1_454
O31 Cs2 O3 140.37(5) 2_676 2_665
O4 Cs2 O3 81.72(6) . 2_665
O12 Cs2 O3 72.38(5) 1_454 2_665
O4 Cs2 O3 85.14(6) 2_565 2_665
O23 Cs2 O3 157.76(5) 2_676 2_665
O2 Cs2 O3 46.76(6) . 2_665
O1 Cs2 O3 93.30(5) . 2_665
O23 Cs2 O3 106.52(5) 1_454 2_665
O31 Cs2 O21 93.83(5) 2_676 2_676
O4 Cs2 O21 116.36(6) . 2_676
O12 Cs2 O21 89.56(4) 1_454 2_676
O4 Cs2 O21 143.96(5) 2_565 2_676
O23 Cs2 O21 43.03(4) 2_676 2_676
O2 Cs2 O21 80.45(5) . 2_676
O1 Cs2 O21 45.59(5) . 2_676
O23 Cs2 O21 43.66(4) 1_454 2_676
O3 Cs2 O21 124.17(5) 2_665 2_676
H51 N1 H52 107(2) . .
H51 N1 H53 116(3) . .
H52 N1 H53 101(2) . .
H51 N1 H54 117(3) . .
H52 N1 H54 104(2) . .
H53 N1 H54 111(3) . .
Cs1 O1 Cs2 87.43(5) . .
Cs1 O1 H11 88(5) . .
Cs2 O1 H11 167(5) . .
Cs1 O1 H12 107(3) . .
Cs2 O1 H12 76(3) . .
H11 O1 H12 117(5) . .
Cs2 O2 Cs3 86.84(6) . 1_554
Cs2 O2 H21 70(4) . .
Cs3 O2 H21 107(4) 1_554 .
Cs2 O2 H22 145(3) . .
Cs3 O2 H22 61(3) 1_554 .
H21 O2 H22 103(5) . .
Cs1 O3 Cs2 147.14(8) . 2_665
Cs1 O3 H31 108(4) . .
Cs2 O3 H31 60(4) 2_665 .
Cs1 O3 H32 125(3) . .
Cs2 O3 H32 88(3) 2_665 .
H31 O3 H32 107(5) . .
Cs2 O4 Cs2 94.36(7) . 2_565
Cs2 O4 Cs1 90.45(7) . .
Cs2 O4 Cs1 145.23(9) 2_565 .
Cs2 O4 H41 128(4) . .
Cs2 O4 H41 87(4) 2_565 .
Cs1 O4 H41 63(4) . .
Cs2 O4 H42 123(3) . .
Cs2 O4 H42 106(3) 2_565 .
Cs1 O4 H42 99(3) . .
H41 O4 H42 105(5) . .
O32 Ge1 O11 116.96(9) 2_776 .
O32 Ge1 O12 121.17(8) 2_776 .
O11 Ge1 O12 121.86(9) . .
O32 Ge1 O13 92.25(7) 2_776 .
O11 Ge1 O13 86.72(8) . .
O12 Ge1 O13 90.17(7) . .
O32 Ge1 O34 90.95(7) 2_776 2_776
O11 Ge1 O34 94.71(8) . 2_776
O12 Ge1 O34 85.40(7) . 2_776
O13 Ge1 O34 175.45(7) . 2_776
O21 Ge2 O22 118.96(8) . .
O21 Ge2 O12 117.52(8) . .
O22 Ge2 O12 123.50(8) . .
O21 Ge2 O14 92.47(8) . .
O22 Ge2 O14 85.36(7) . .
O12 Ge2 O14 91.15(7) . .
O21 Ge2 O23 90.83(8) . .
O22 Ge2 O23 89.12(8) . .
O12 Ge2 O23 91.30(8) . .
O14 Ge2 O23 174.44(7) . .
O31 Ge3 O22 117.14(9) . .
O31 Ge3 O32 121.61(9) . .
O22 Ge3 O32 121.20(8) . .
O31 Ge3 O33 90.31(9) . .
O22 Ge3 O33 91.81(8) . .
O32 Ge3 O33 90.16(8) . .
O31 Ge3 O24 92.84(9) . .
O22 Ge3 O24 90.19(7) . .
O32 Ge3 O24 84.90(7) . .
O33 Ge3 O24 175.01(7) . .
Ge1 O11 Cs1 162.65(10) . 2_666
Ge1 O11 Cs1 80.21(7) . .
Cs1 O11 Cs1 83.43(4) 2_666 .
Ge1 O11 H1 109(3) . .
Cs1 O11 H1 81(3) 2_666 .
Cs1 O11 H1 106(3) . .
Ge1 O12 Ge2 117.27(9) . .
Ge1 O12 Cs3 105.78(7) . 1_655
Ge2 O12 Cs3 113.08(7) . 1_655
Ge1 O12 Cs2 116.91(7) . 1_656
Ge2 O12 Cs2 101.94(7) . 1_656
Cs3 O12 Cs2 100.90(5) 1_655 1_656
O14 O13 Ge1 102.55(11) . .
O14 O13 Cs1 116.50(10) . .
Ge1 O13 Cs1 88.13(6) . .
O13 O14 Ge2 106.45(11) . .
O13 O14 Cs3 117.35(11) . 2_676
Ge2 O14 Cs3 110.55(7) . 2_676
Ge2 O21 Cs2 90.69(7) . 2_676
Ge2 O21 H2 112(3) . .
Cs2 O21 H2 61(3) 2_676 .
Ge3 O22 Ge2 118.67(9) . .
Ge3 O22 Cs1 111.30(7) . 2_676
Ge2 O22 Cs1 126.39(7) . 2_676
Ge3 O22 Cs3 110.50(7) . 2_676
Ge2 O22 Cs3 103.03(7) . 2_676
Cs1 O22 Cs3 75.19(4) 2_676 2_676
O24 O23 Ge2 102.77(11) . .
O24 O23 Cs2 110.18(11) . 2_676
Ge2 O23 Cs2 99.52(7) . 2_676
O24 O23 Cs2 117.27(11) . 1_656
Ge2 O23 Cs2 88.29(6) . 1_656
Cs2 O23 Cs2 128.73(5) 2_676 1_656
O24 O23 Cs3 40.04(9) . 1_655
Ge2 O23 Cs3 84.53(6) . 1_655
Cs2 O23 Cs3 149.25(5) 2_676 1_655
Cs2 O23 Cs3 81.61(4) 1_656 1_655
O23 O24 Ge3 107.15(12) . .
O23 O24 Cs3 120.14(12) . 1_655
Ge3 O24 Cs3 108.04(7) . 1_655
Ge3 O31 Cs2 109.11(9) . 2_676
Ge3 O31 H3 113(3) . .
Cs2 O31 H3 131(3) 2_676 .
Ge1 O32 Ge3 118.82(9) 2_776 .
Ge1 O32 Cs3 117.55(8) 2_776 1_655
Ge3 O32 Cs3 106.51(7) . 1_655
Ge1 O32 Cs1 99.69(7) 2_776 2_776
Ge3 O32 Cs1 113.70(7) . 2_776
Cs3 O32 Cs1 98.72(5) 1_655 2_776
O34 O33 Ge3 105.16(11) . .
O34 O33 Cs1 94.53(10) . 2_676
Ge3 O33 Cs1 100.65(7) . 2_676
O33 O34 Ge1 105.66(12) . 2_776
O33 O34 Cs3 121.22(11) . 2_676
Ge1 O34 Cs3 106.18(7) 2_776 2_676
O33 O34 Cs1 61.96(9) . 2_676
Ge1 O34 Cs1 157.66(8) 2_776 2_676
Cs3 O34 Cs1 70.12(4) 2_676 2_676

loop_
_geom_bond_atom_site_label_1
_geom_bond_atom_site_label_2
_geom_bond_distance
_geom_bond_site_symmetry_2
Cs1 O32 3.0820(17) 2_776
Cs1 O22 3.0922(17) 2_676
Cs1 O11 3.1957(18) 2_666
Cs1 O1 3.245(2) .
Cs1 O3 3.248(2) .
Cs1 O33 3.2843(18) 2_676
Cs1 O13 3.3611(17) .
Cs1 O4 3.450(3) .
Cs1 O11 3.684(2) .
Cs1 O34 3.7095(17) 2_676
Cs2 O31 3.029(2) 2_676
Cs2 O4 3.072(2) .
Cs2 O12 3.1455(17) 1_454
Cs2 O4 3.350(3) 2_565
Cs2 O23 3.3825(18) 2_676
Cs2 O2 3.406(2) .
Cs2 O1 3.462(2) .
Cs2 O23 3.4894(18) 1_454
Cs2 O3 3.622(3) 2_665
Cs2 O21 3.7279(19) 2_676
N1 H51 0.79(3) .
N1 H52 0.94(3) .
N1 H53 0.86(3) .
N1 H54 0.84(3) .
O1 H11 0.74(6) .
O1 H12 0.83(5) .
O2 Cs3 3.528(3) 1_554
O2 H21 0.74(5) .
O2 H22 0.81(5) .
O3 Cs2 3.622(3) 2_665
O3 H31 0.80(6) .
O3 H32 0.72(5) .
O4 Cs2 3.350(3) 2_565
O4 H41 0.78(5) .
O4 H42 0.92(5) .
Ge1 O32 1.7787(17) 2_776
Ge1 O11 1.7794(18) .
Ge1 O12 1.7866(17) .
Ge1 O13 1.9051(17) .
Ge1 O34 1.9195(17) 2_776
Ge2 O21 1.7787(17) .
Ge2 O22 1.7882(17) .
Ge2 O12 1.7890(17) .
Ge2 O14 1.8981(17) .
Ge2 O23 1.9087(17) .
Ge3 O31 1.7737(19) .
Ge3 O22 1.7793(17) .
Ge3 O32 1.7839(17) .
Ge3 O33 1.9046(18) .
Ge3 O24 1.9242(18) .
O11 Cs1 3.1957(18) 2_666
O11 H1 0.72(4) .
O12 Cs3 3.0352(19) 1_655
O12 Cs2 3.1455(17) 1_656
O13 O14 1.495(2) .
O14 Cs3 2.9579(19) 2_676
O21 Cs2 3.7279(19) 2_676
O21 H2 0.78(4) .
O22 Cs1 3.0922(17) 2_676
O22 Cs3 3.238(2) 2_676
O23 O24 1.488(2) .
O23 Cs2 3.3825(18) 2_676
O23 Cs2 3.4894(18) 1_656
O23 Cs3 3.7959(19) 1_655
O24 Cs3 2.824(2) 1_655
O31 Cs2 3.029(2) 2_676
O31 H3 0.87(5) .
O32 Ge1 1.7787(17) 2_776
O32 Cs3 2.9740(19) 1_655
O32 Cs1 3.0820(17) 2_776
O33 O34 1.485(2) .
O33 Cs1 3.2843(18) 2_676
O34 Ge1 1.9195(17) 2_776
O34 Cs3 2.923(2) 2_676
O34 Cs1 3.7095(17) 2_676

loop_
_geom_hbond_atom_site_label_D
_geom_hbond_atom_site_label_H
_geom_hbond_atom_site_label_A
_geom_hbond_distance_DH
_geom_hbond_distance_HA
_geom_hbond_distance_DA
_geom_hbond_angle_DHA
_geom_hbond_site_symmetry_A
O1 H11 O24 0.74(6) 2.05(6) 2.787(3) 172(6) 2_776
O1 H12 O21 0.83(5) 1.97(5) 2.796(3) 173(4) 2_676
O2 H21 O1 0.74(5) 2.06(5) 2.783(3) 168(5) .
O2 H22 O13 0.81(5) 2.14(5) 2.854(3) 148(4) 1_554
O3 H31 O2 0.80(6) 2.00(6) 2.796(3) 174(5) 2_665
O3 H32 O34 0.72(5) 2.04(5) 2.754(3) 171(4) 1_545
O4 H41 O11 0.78(5) 2.01(5) 2.790(3) 176(5) 2_666
O4 H42 O2 0.92(5) 2.09(5) 2.933(4) 152(4) 2_665
O11 H1 O33 0.72(4) 2.03(4) 2.691(3) 153(4) 1_545
O21 H2 O23 0.78(4) 1.92(4) 2.693(3) 176(4) 2_777
O31 H3 O3 0.87(5) 1.94(5) 2.784(3) 164(4) 2_776
N1 H51 O13 0.79(3) 2.18(3) 2.9489(19) 164(3) .
N1 H51 O14 0.79(3) 2.16(3) 2.8692(19) 150(3) .
N1 H52 O14 0.94(3) 2.04(3) 2.9579(19) 165(3) 2_676
N1 H53 O34 0.86(3) 2.07(3) 2.923(2) 169(3) 2_676
N1 H54 O24 0.84(3) 1.98(3) 2.824(2) 175(3) 1_455
